data_7708233
loop_
_publ_author_name
'Shmelev, Nikita Y.'
'Okubazghi, Tesfu H.'
'Abramov, Pavel A.'
'Komarov, Vladislav Y.'
'Rakhmanova, Mariana I.'
'Novikov, Alexander S.'
'Gushchin, Artem L.'

_publ_section_title
;
 Intramolecular aurophilic interactions in dinuclear gold(I) complexes
 with twisted bridging 2,2'-bipyridine ligands.
;
_journal_issue 36
_journal_name_full 'Dalton transactions (Cambridge, England : 2003)'
_journal_page_first 12448
_journal_page_last 12456
_journal_paper_doi 10.1039/d1dt02164h
_journal_volume 50
_journal_year 2021
_chemical_formula_sum 'C48 H38 Au2 F6 N2 O6 P2 S2'
_chemical_formula_weight 1372.79
_space_group_crystal_system triclinic
_space_group_IT_number 2
_space_group_name_Hall '-P 1'
_space_group_name_H-M_alt 'P -1'
_atom_sites_solution_hydrogens geom
_atom_sites_solution_primary direct
_atom_sites_solution_secondary difmap
_audit_creation_method SHELXL-2017/1
_audit_update_record
;
2021-05-24 deposited with the CCDC.	2021-08-17 downloaded from the CCDC.
;
_cell_angle_alpha 93.626(2)
_cell_angle_beta 98.353(2)
_cell_angle_gamma 90.210(2)
_cell_formula_units_Z 2
_cell_length_a 10.5373(8)
_cell_length_b 10.6701(7)
_cell_length_c 21.6072(17)
_cell_measurement_reflns_used 4099
_cell_measurement_temperature 150(2)
_cell_measurement_theta_max 24.3427
_cell_measurement_theta_min 2.1921
_cell_volume 2398.6(3)
_computing_cell_refinement 'SAINT (Bruker-AXS, 2004)'
_computing_data_collection 'APEX2 (Bruker-AXS, 2004)'
_computing_data_reduction 'SAINT (Bruker-AXS, 2004)'
_computing_molecular_graphics 'ShelXle (H\"ubschle, 2011)'
_computing_publication_material 'CIFTAB-2014 (Sheldrick, 2014)'
_computing_structure_refinement 'SHELXL-2014 (Sheldrick, 2014)'
_computing_structure_solution 'SHELXS-2014 (Sheldrick, 2014)'
_diffrn_ambient_temperature 150(2)
_diffrn_detector_area_resol_mean 25
_diffrn_measured_fraction_theta_full 0.991
_diffrn_measured_fraction_theta_max 0.991
_diffrn_measurement_device 'four-circle diffractometer'
_diffrn_measurement_device_type 'Bruker D8 Venture'
_diffrn_measurement_method '\f and \w scans'
_diffrn_radiation_monochromator graphite
_diffrn_radiation_probe x-ray
_diffrn_radiation_source 'fine-focus sealed tube'
_diffrn_radiation_type MoK\a
_diffrn_radiation_wavelength 0.71073
_diffrn_reflns_av_R_equivalents 0.0842
_diffrn_reflns_av_unetI/netI 0.1049
_diffrn_reflns_Laue_measured_fraction_full 0.991
_diffrn_reflns_Laue_measured_fraction_max 0.991
_diffrn_reflns_limit_h_max 11
_diffrn_reflns_limit_h_min -12
_diffrn_reflns_limit_k_max 12
_diffrn_reflns_limit_k_min -12
_diffrn_reflns_limit_l_max 25
_diffrn_reflns_limit_l_min -25
_diffrn_reflns_number 23514
_diffrn_reflns_point_group_measured_fraction_full 0.991
_diffrn_reflns_point_group_measured_fraction_max 0.991
_diffrn_reflns_theta_full 24.459
_diffrn_reflns_theta_max 24.459
_diffrn_reflns_theta_min 1.913
_diffrn_source 'sealed X-ray tube'
_exptl_absorpt_coefficient_mu 6.337
_exptl_absorpt_correction_T_max 0.7451
_exptl_absorpt_correction_T_min 0.5519
_exptl_absorpt_correction_type multi-scan
_exptl_absorpt_process_details 'SADABS (Bruker-AXS, 2004)'
_exptl_crystal_colour colorless
_exptl_crystal_density_diffrn 1.901
_exptl_crystal_description block
_exptl_crystal_F_000 1324
_exptl_crystal_size_max 0.160
_exptl_crystal_size_mid 0.110
_exptl_crystal_size_min 0.030
_refine_diff_density_max 1.185
_refine_diff_density_min -1.311
_refine_diff_density_rms 0.169
_refine_ls_extinction_method none
_refine_ls_goodness_of_fit_ref 1.011
_refine_ls_hydrogen_treatment constr
_refine_ls_matrix_type full
_refine_ls_number_parameters 613
_refine_ls_number_reflns 7904
_refine_ls_number_restraints 6
_refine_ls_restrained_S_all 1.011
_refine_ls_R_factor_all 0.0769
_refine_ls_R_factor_gt 0.0465
_refine_ls_shift/su_max 0.001
_refine_ls_shift/su_mean 0.000
_refine_ls_structure_factor_coef Fsqd
_refine_ls_weighting_details 'w=1/[\s^2^(Fo^2^)] where P=(Fo^2^+2Fc^2^)/3'
_refine_ls_weighting_scheme calc
_refine_ls_wR_factor_gt 0.0941
_refine_ls_wR_factor_ref 0.1020
_reflns_Friedel_coverage 0.000
_reflns_number_gt 5712
_reflns_number_total 7904
_reflns_threshold_expression >2\s(I)
_cod_data_source_file d1dt02164h2.cif
_cod_data_source_block ns240
_cod_depositor_comments 'Adding full bibliography for 7708233--7708237.cif.'
_cod_database_code 7708233
_shelx_shelxl_version_number 2017/1
_shelx_space_group_comment
;
The symmetry employed for this shelxl refinement is uniquely defined
by the following loop, which should always be used as a source of
symmetry information in preference to the above space-group names.
They are only intended as comments.
;
_shelx_estimated_absorpt_t_min 0.430
_shelx_estimated_absorpt_t_max 0.833

loop_
_space_group_symop_operation_xyz
'x, y, z'
'-x, -y, -z'

loop_
_atom_site_label
_atom_site_type_symbol
_atom_site_fract_x
_atom_site_fract_y
_atom_site_fract_z
_atom_site_U_iso_or_equiv
_atom_site_adp_type
_atom_site_occupancy
_atom_site_site_symmetry_order
_atom_site_calc_flag
_atom_site_refinement_flags_posn
_atom_site_refinement_flags_adp
_atom_site_refinement_flags_occupancy
_atom_site_disorder_assembly
_atom_site_disorder_group
C1 C 0.7021(8) 0.7237(8) 0.6779(4) 0.025(2) Uani 1 1 d . . . . .
C2 C 0.6245(9) 0.7672(8) 0.6261(4) 0.026(2) Uani 1 1 d . . . . .
H2 H 0.634905 0.737812 0.584770 0.031 Uiso 1 1 calc R U . . .
C3 C 0.5306(9) 0.8559(9) 0.6367(5) 0.032(2) Uani 1 1 d . . . . .
H3 H 0.476979 0.887881 0.602251 0.038 Uiso 1 1 calc R U . . .
C4 C 0.5163(9) 0.8961(8) 0.6966(5) 0.031(2) Uani 1 1 d . . . . .
H4 H 0.451090 0.954309 0.703578 0.037 Uiso 1 1 calc R U . . .
C5 C 0.5963(10) 0.8525(9) 0.7473(5) 0.038(3) Uani 1 1 d . . . . .
H5 H 0.588560 0.884607 0.788625 0.046 Uiso 1 1 calc R U . . .
C6 C 0.6867(10) 0.7633(8) 0.7383(5) 0.031(2) Uani 1 1 d . . . . .
H6 H 0.737834 0.729553 0.773048 0.038 Uiso 1 1 calc R U . . .
C7 C 0.9621(8) 0.6972(8) 0.6474(4) 0.024(2) Uani 1 1 d . . . . .
C8 C 0.9426(9) 0.7892(9) 0.6051(4) 0.031(2) Uani 1 1 d . . . . .
H8 H 0.858381 0.807895 0.586102 0.037 Uiso 1 1 calc R U . . .
C9 C 1.0486(9) 0.8545(8) 0.5905(4) 0.029(2) Uani 1 1 d . . . . .
H9 H 1.036093 0.917648 0.561154 0.035 Uiso 1 1 calc R U . . .
C10 C 1.1685(9) 0.8288(9) 0.6176(5) 0.032(2) Uani 1 1 d . . . . .
H10 H 1.239048 0.875883 0.608091 0.038 Uiso 1 1 calc R U . . .
C11 C 1.1900(9) 0.7360(9) 0.6587(5) 0.031(2) Uani 1 1 d . . . . .
H11 H 1.274905 0.717953 0.677109 0.038 Uiso 1 1 calc R U . . .
C12 C 1.0848(9) 0.6676(9) 0.6734(4) 0.030(2) Uani 1 1 d . . . . .
H12 H 1.098359 0.601493 0.701017 0.036 Uiso 1 1 calc R U . . .
C13 C 0.7675(8) 0.5120(8) 0.5970(4) 0.023(2) Uani 1 1 d . . . . .
C14 C 0.8479(9) 0.4766(8) 0.5543(5) 0.034(2) Uani 1 1 d . . . . .
H14 H 0.933831 0.507412 0.561243 0.040 Uiso 1 1 calc R U . . .
C15 C 0.8085(10) 0.3987(10) 0.5023(5) 0.043(3) Uani 1 1 d . . . . .
H15 H 0.865807 0.374934 0.473617 0.052 Uiso 1 1 calc R U . . .
C16 C 0.6796(10) 0.3545(9) 0.4923(5) 0.038(3) Uani 1 1 d . . . . .
H16 H 0.648883 0.301463 0.456197 0.046 Uiso 1 1 calc R U . . .
C17 C 0.5995(10) 0.3883(9) 0.5349(5) 0.038(3) Uani 1 1 d . . . . .
H17 H 0.513398 0.357982 0.528556 0.046 Uiso 1 1 calc R U . . .
C18 C 0.6433(9) 0.4663(9) 0.5869(5) 0.034(2) Uani 1 1 d . . . . .
H18 H 0.587137 0.488893 0.616308 0.041 Uiso 1 1 calc R U . . .
C19 C 0.6709(9) 0.1431(8) 0.6396(5) 0.031(2) Uani 1 1 d . . . . .
H19 H 0.584035 0.126868 0.621848 0.037 Uiso 1 1 calc R U . . .
C20 C 0.7655(10) 0.1314(9) 0.6009(5) 0.038(3) Uani 1 1 d . . . . .
H20 H 0.744274 0.105717 0.557752 0.046 Uiso 1 1 calc R U . . .
C21 C 0.8886(10) 0.1576(10) 0.6265(5) 0.043(3) Uani 1 1 d . . . . .
H21 H 0.954949 0.152503 0.601031 0.052 Uiso 1 1 calc R U . . .
C22 C 0.9170(9) 0.1916(9) 0.6896(5) 0.038(3) Uani 1 1 d . . . . .
H22 H 1.003658 0.208134 0.707553 0.045 Uiso 1 1 calc R U . . .
C23 C 0.8212(9) 0.2020(8) 0.7273(5) 0.030(2) Uani 1 1 d . . . . .
C24 C 0.8497(8) 0.2308(8) 0.7961(4) 0.024(2) Uani 1 1 d . U . . .
C25 C 0.8459(8) 0.1406(9) 0.8369(4) 0.027(2) Uani 1 1 d . . . . .
H25 H 0.822131 0.056487 0.822738 0.033 Uiso 1 1 calc R U . . .
C26 C 0.8782(9) 0.1753(9) 0.9008(5) 0.036(3) Uani 1 1 d . . . . .
H26 H 0.881489 0.113599 0.930770 0.044 Uiso 1 1 calc R U . . .
C27 C 0.9051(8) 0.2987(9) 0.9199(5) 0.032(2) Uani 1 1 d . . . . .
H27 H 0.924992 0.323760 0.963253 0.039 Uiso 1 1 calc R U . . .
C28 C 0.9029(8) 0.3864(9) 0.8751(5) 0.033(2) Uani 1 1 d . . . . .
H28 H 0.920063 0.472134 0.888377 0.040 Uiso 1 1 calc R U . . .
C29 C 0.2915(9) 0.1263(8) 0.8254(4) 0.027(2) Uani 1 1 d . . . . .
C30 C 0.2369(8) 0.0669(8) 0.7682(5) 0.028(2) Uani 1 1 d . . . . .
H30 H 0.267419 0.086523 0.730666 0.033 Uiso 1 1 calc R U . . .
C31 C 0.1404(9) -0.0188(9) 0.7659(5) 0.032(2) Uani 1 1 d . . . . .
H31 H 0.106036 -0.060293 0.726840 0.039 Uiso 1 1 calc R U . . .
C32 C 0.0908(9) -0.0470(9) 0.8198(5) 0.034(2) Uani 1 1 d . . . . .
H32 H 0.021907 -0.105605 0.817424 0.041 Uiso 1 1 calc R U . . .
C33 C 0.1431(8) 0.0112(8) 0.8767(4) 0.027(2) Uani 1 1 d . . . . .
H33 H 0.111247 -0.008531 0.913905 0.033 Uiso 1 1 calc R U . . .
C34 C 0.2419(9) 0.0984(9) 0.8798(4) 0.030(2) Uani 1 1 d . . . . .
H34 H 0.276185 0.139493 0.918972 0.036 Uiso 1 1 calc R U . . .
C35 C 0.3560(8) 0.3922(8) 0.8254(4) 0.024(2) Uani 1 1 d . . . . .
C36 C 0.2420(8) 0.4248(8) 0.8473(5) 0.030(2) Uani 1 1 d . . . . .
H36 H 0.194560 0.362266 0.863805 0.036 Uiso 1 1 calc R U . . .
C37 C 0.1958(10) 0.5455(10) 0.8456(5) 0.041(3) Uani 1 1 d . . . . .
H37 H 0.116243 0.564584 0.859497 0.049 Uiso 1 1 calc R U . . .
C38 C 0.2653(9) 0.6382(9) 0.8236(5) 0.033(2) Uani 1 1 d . . . . .
H38 H 0.236458 0.722437 0.824443 0.040 Uiso 1 1 calc R U . . .
C39 C 0.3793(10) 0.6070(9) 0.8001(5) 0.043(3) Uani 1 1 d . . . . .
H39 H 0.425554 0.670051 0.783259 0.051 Uiso 1 1 calc R U . . .
C40 C 0.4245(9) 0.4874(8) 0.8010(5) 0.030(2) Uani 1 1 d . . . . .
H40 H 0.502114 0.467927 0.785207 0.036 Uiso 1 1 calc R U . . .
C41 C 0.5153(8) 0.2324(9) 0.9057(4) 0.030(2) Uani 1 1 d . . . . .
C42 C 0.5609(9) 0.1154(9) 0.9261(5) 0.033(2) Uani 1 1 d . . . . .
H42 H 0.538387 0.040395 0.900693 0.040 Uiso 1 1 calc R U . . .
C43 C 0.6738(9) 0.2154(9) 1.0204(5) 0.031(2) Uani 1 1 d . . . . .
H43 H 0.727906 0.209004 1.059208 0.037 Uiso 1 1 calc R U . . .
C44 C 0.6309(9) 0.3325(9) 1.0017(5) 0.035(2) Uani 1 1 d . . . . .
H44 H 0.656246 0.406134 1.027635 0.042 Uiso 1 1 calc R U . . .
C45 C 0.5501(9) 0.3412(9) 0.9446(5) 0.034(2) Uani 1 1 d . . . . .
H45 H 0.518934 0.420652 0.932174 0.041 Uiso 1 1 calc R U . . .
C46 C 0.2494(11) 0.3194(11) 0.6158(6) 0.053(3) Uani 1 1 d . . . . .
C47 C 0.7264(10) 0.6980(11) 0.9363(6) 0.049(3) Uani 1 1 d . . . . .
C48 C 0.6381(9) 0.1107(9) 0.9830(5) 0.039(3) Uani 1 1 d . . . . .
H48 H 0.667358 0.031508 0.996542 0.046 Uiso 1 1 calc R U . . .
Au1 Au 0.55589(3) 0.20097(3) 0.75857(2) 0.02555(12) Uani 1 1 d . . . . .
Au2 Au 0.86320(3) 0.48600(3) 0.74687(2) 0.02680(12) Uani 1 1 d . . . . .
F1 F 0.3570(7) 0.3875(7) 0.6315(4) 0.078(2) Uani 1 1 d . . . . .
F2 F 0.1670(8) 0.3894(7) 0.5829(4) 0.098(3) Uani 1 1 d . . . . .
F3 F 0.2041(7) 0.3051(6) 0.6687(3) 0.067(2) Uani 1 1 d . . . . .
F4 F 0.6308(7) 0.7740(7) 0.9453(4) 0.093(3) Uani 1 1 d . . . . .
F5 F 0.7481(9) 0.6282(8) 0.9855(4) 0.101(3) Uani 1 1 d . . . . .
F6 F 0.6870(6) 0.6197(6) 0.8880(4) 0.067(2) Uani 1 1 d . . . . .
N1 N 0.6978(7) 0.1762(6) 0.7005(4) 0.0254(18) Uani 1 1 d . . . . .
N2 N 0.8775(7) 0.3540(7) 0.8140(4) 0.0279(18) Uani 1 1 d . . . . .
O1 O 0.3561(7) 0.1095(7) 0.6203(4) 0.054(2) Uani 1 1 d . . . . .
O2 O 0.1486(7) 0.1208(7) 0.5571(4) 0.056(2) Uani 1 1 d . . . . .
O3 O 0.3372(7) 0.2090(8) 0.5224(4) 0.059(2) Uani 1 1 d . . . . .
O4 O 0.9573(7) 0.6931(7) 0.9169(4) 0.060(2) Uani 1 1 d . . . . .
O5 O 0.8191(8) 0.8577(7) 0.8725(3) 0.057(2) Uani 1 1 d . . . . .
O6 O 0.8951(8) 0.8642(7) 0.9836(3) 0.053(2) Uani 1 1 d . . . . .
P1 P 0.4229(2) 0.2382(2) 0.82945(12) 0.0245(5) Uani 1 1 d . . . . .
P2 P 0.8263(2) 0.6100(2) 0.66658(11) 0.0239(5) Uani 1 1 d . . . . .
S1 S 0.2752(2) 0.1732(2) 0.57385(13) 0.0351(6) Uani 1 1 d . . . . .
S2 S 0.8659(2) 0.7890(2) 0.92572(12) 0.0313(6) Uani 1 1 d . . . . .

loop_
_atom_site_aniso_label
_atom_site_aniso_U_11
_atom_site_aniso_U_22
_atom_site_aniso_U_33
_atom_site_aniso_U_23
_atom_site_aniso_U_13
_atom_site_aniso_U_12
C1 0.017(5) 0.030(5) 0.031(6) 0.009(4) 0.005(4) 0.005(4)
C2 0.031(6) 0.023(5) 0.023(6) 0.000(4) 0.004(4) -0.002(4)
C3 0.027(6) 0.030(6) 0.035(7) 0.005(4) -0.005(5) -0.006(4)
C4 0.024(6) 0.015(5) 0.053(7) -0.003(4) 0.006(5) 0.002(4)
C5 0.055(7) 0.030(6) 0.034(7) -0.004(5) 0.024(5) -0.007(5)
C6 0.051(7) 0.012(5) 0.031(6) 0.006(4) 0.002(5) 0.009(4)
C7 0.018(5) 0.023(5) 0.031(6) 0.002(4) 0.005(4) 0.008(4)
C8 0.021(5) 0.036(6) 0.037(6) 0.016(5) 0.003(4) -0.002(4)
C9 0.030(6) 0.024(5) 0.034(6) -0.002(4) 0.011(5) 0.003(4)
C10 0.016(5) 0.036(6) 0.044(7) -0.013(5) 0.013(4) -0.004(4)
C11 0.024(6) 0.032(6) 0.039(7) -0.003(5) 0.013(5) -0.003(4)
C12 0.029(6) 0.028(5) 0.034(6) -0.001(4) 0.007(4) 0.002(4)
C13 0.015(5) 0.019(5) 0.035(6) 0.006(4) 0.001(4) 0.007(4)
C14 0.025(6) 0.025(5) 0.052(7) -0.005(5) 0.014(5) -0.009(4)
C15 0.036(6) 0.048(7) 0.048(7) -0.011(5) 0.018(5) -0.021(5)
C16 0.039(7) 0.035(6) 0.040(7) -0.010(5) 0.006(5) -0.015(5)
C17 0.032(6) 0.039(6) 0.043(7) -0.002(5) 0.008(5) -0.011(5)
C18 0.021(5) 0.039(6) 0.045(7) 0.000(5) 0.017(5) -0.002(4)
C19 0.030(6) 0.025(5) 0.037(7) 0.002(4) 0.004(5) -0.004(4)
C20 0.041(7) 0.037(6) 0.043(7) -0.003(5) 0.030(5) -0.008(5)
C21 0.043(7) 0.042(7) 0.052(8) 0.015(5) 0.025(6) 0.015(5)
C22 0.017(5) 0.048(7) 0.051(8) -0.005(5) 0.017(5) 0.000(4)
C23 0.025(6) 0.016(5) 0.056(7) 0.016(4) 0.018(5) 0.007(4)
C24 0.007(4) 0.031(5) 0.034(5) 0.004(4) 0.004(4) -0.002(3)
C25 0.017(5) 0.037(6) 0.031(6) 0.009(4) 0.008(4) 0.003(4)
C26 0.026(6) 0.031(6) 0.059(8) 0.021(5) 0.019(5) 0.008(4)
C27 0.014(5) 0.046(7) 0.037(6) 0.011(5) 0.000(4) 0.007(4)
C28 0.017(5) 0.035(6) 0.048(7) 0.007(5) 0.005(5) 0.007(4)
C29 0.023(5) 0.026(5) 0.037(6) 0.007(4) 0.015(4) 0.004(4)
C30 0.019(5) 0.027(5) 0.039(6) -0.001(4) 0.012(4) 0.000(4)
C31 0.024(6) 0.039(6) 0.034(6) -0.008(5) 0.006(5) 0.001(4)
C32 0.028(6) 0.031(6) 0.046(7) 0.002(5) 0.013(5) 0.004(4)
C33 0.021(5) 0.034(6) 0.029(6) 0.003(4) 0.010(4) 0.004(4)
C34 0.026(6) 0.036(6) 0.029(6) -0.001(4) 0.003(4) -0.007(4)
C35 0.027(5) 0.024(5) 0.023(5) 0.003(4) 0.007(4) -0.004(4)
C36 0.019(5) 0.020(5) 0.051(7) 0.005(4) 0.001(4) 0.000(4)
C37 0.033(6) 0.048(7) 0.040(7) -0.014(5) 0.010(5) 0.007(5)
C38 0.025(6) 0.025(5) 0.049(7) -0.001(5) 0.000(5) 0.003(4)
C39 0.039(7) 0.031(6) 0.056(8) 0.015(5) -0.006(5) -0.013(5)
C40 0.017(5) 0.025(5) 0.048(7) -0.005(4) 0.002(4) 0.003(4)
C41 0.017(5) 0.043(6) 0.032(6) 0.007(5) 0.012(4) 0.007(4)
C42 0.028(6) 0.035(6) 0.037(7) 0.005(5) 0.005(5) 0.000(4)
C43 0.025(6) 0.037(6) 0.030(6) 0.000(5) -0.001(4) 0.003(4)
C44 0.033(6) 0.035(6) 0.036(7) -0.004(5) 0.007(5) -0.002(5)
C45 0.038(6) 0.022(5) 0.043(7) -0.004(4) 0.013(5) -0.001(4)
C46 0.041(7) 0.060(8) 0.058(9) 0.019(6) 0.001(6) 0.002(6)
C47 0.029(7) 0.048(7) 0.074(9) 0.009(7) 0.016(6) 0.006(5)
C48 0.035(6) 0.037(6) 0.045(7) 0.015(5) 0.004(5) 0.004(5)
Au1 0.0163(2) 0.0301(2) 0.0323(3) 0.00311(16) 0.00976(16) 0.00151(15)
Au2 0.0238(2) 0.0242(2) 0.0338(3) 0.00701(16) 0.00658(17) 0.00220(15)
F1 0.080(6) 0.072(5) 0.088(6) -0.025(4) 0.047(4) -0.046(4)
F2 0.099(7) 0.059(5) 0.133(8) 0.029(5) -0.007(6) 0.035(5)
F3 0.065(5) 0.075(5) 0.069(5) 0.001(4) 0.039(4) -0.011(4)
F4 0.048(5) 0.075(6) 0.166(9) -0.007(5) 0.058(5) -0.004(4)
F5 0.128(8) 0.098(7) 0.089(6) 0.049(5) 0.036(5) -0.036(5)
F6 0.050(4) 0.057(5) 0.093(6) 0.003(4) 0.007(4) -0.031(3)
N1 0.027(5) 0.023(4) 0.027(5) 0.002(3) 0.010(4) 0.007(3)
N2 0.020(4) 0.032(5) 0.033(5) 0.006(4) 0.006(4) 0.010(3)
O1 0.046(5) 0.056(5) 0.063(6) 0.022(4) 0.005(4) 0.022(4)
O2 0.028(4) 0.058(5) 0.082(6) 0.010(4) 0.006(4) -0.009(4)
O3 0.053(5) 0.077(6) 0.049(5) 0.000(4) 0.020(4) -0.027(4)
O4 0.033(5) 0.040(5) 0.108(7) -0.018(4) 0.024(4) 0.005(3)
O5 0.076(6) 0.041(5) 0.049(5) 0.016(4) -0.012(4) -0.020(4)
O6 0.073(6) 0.042(5) 0.038(5) -0.001(4) -0.007(4) 0.001(4)
P1 0.0181(13) 0.0272(13) 0.0300(15) 0.0047(10) 0.0084(10) 0.0022(10)
P2 0.0211(13) 0.0224(13) 0.0294(15) 0.0022(10) 0.0069(11) 0.0014(10)
S1 0.0188(13) 0.0408(16) 0.0482(18) 0.0104(12) 0.0100(12) -0.0049(11)
S2 0.0283(14) 0.0300(14) 0.0361(16) 0.0021(11) 0.0066(11) -0.0019(10)

loop_
_atom_type_symbol
_atom_type_description
_atom_type_scat_dispersion_real
_atom_type_scat_dispersion_imag
_atom_type_scat_source
C C 0.0033 0.0016 'International Tables Vol C Tables 4.2.6.8 and 6.1.1.4'
H H 0.0000 0.0000 'International Tables Vol C Tables 4.2.6.8 and 6.1.1.4'
Au Au -2.0133 8.8022 'International Tables Vol C Tables 4.2.6.8 and 6.1.1.4'
F F 0.0171 0.0103 'International Tables Vol C Tables 4.2.6.8 and 6.1.1.4'
N N 0.0061 0.0033 'International Tables Vol C Tables 4.2.6.8 and 6.1.1.4'
O O 0.0106 0.0060 'International Tables Vol C Tables 4.2.6.8 and 6.1.1.4'
P P 0.1023 0.0942 'International Tables Vol C Tables 4.2.6.8 and 6.1.1.4'
S S 0.1246 0.1234 'International Tables Vol C Tables 4.2.6.8 and 6.1.1.4'

loop_
_geom_angle_atom_site_label_1
_geom_angle_atom_site_label_2
_geom_angle_atom_site_label_3
_geom_angle
_geom_angle_site_symmetry_1
_geom_angle_site_symmetry_3
_geom_angle_publ_flag
C6 C1 C2 121.7(8) . . ?
C6 C1 P2 118.4(7) . . ?
C2 C1 P2 119.8(7) . . ?
C1 C2 C3 118.2(9) . . ?
C1 C2 H2 120.9 . . ?
C3 C2 H2 120.9 . . ?
C4 C3 C2 120.0(9) . . ?
C4 C3 H3 120.0 . . ?
C2 C3 H3 120.0 . . ?
C3 C4 C5 120.5(9) . . ?
C3 C4 H4 119.7 . . ?
C5 C4 H4 119.7 . . ?
C6 C5 C4 120.5(9) . . ?
C6 C5 H5 119.8 . . ?
C4 C5 H5 119.8 . . ?
C5 C6 C1 118.9(9) . . ?
C5 C6 H6 120.5 . . ?
C1 C6 H6 120.5 . . ?
C8 C7 C12 120.3(8) . . ?
C8 C7 P2 120.0(7) . . ?
C12 C7 P2 119.7(7) . . ?
C7 C8 C9 119.2(9) . . ?
C7 C8 H8 120.4 . . ?
C9 C8 H8 120.4 . . ?
C10 C9 C8 120.6(9) . . ?
C10 C9 H9 119.7 . . ?
C8 C9 H9 119.7 . . ?
C9 C10 C11 121.1(9) . . ?
C9 C10 H10 119.5 . . ?
C11 C10 H10 119.5 . . ?
C10 C11 C12 119.2(9) . . ?
C10 C11 H11 120.4 . . ?
C12 C11 H11 120.4 . . ?
C7 C12 C11 119.5(9) . . ?
C7 C12 H12 120.2 . . ?
C11 C12 H12 120.2 . . ?
C14 C13 C18 118.6(9) . . ?
C14 C13 P2 120.5(7) . . ?
C18 C13 P2 120.8(7) . . ?
C15 C14 C13 122.4(9) . . ?
C15 C14 H14 118.8 . . ?
C13 C14 H14 118.8 . . ?
C14 C15 C16 118.1(10) . . ?
C14 C15 H15 120.9 . . ?
C16 C15 H15 120.9 . . ?
C17 C16 C15 119.8(9) . . ?
C17 C16 H16 120.1 . . ?
C15 C16 H16 120.1 . . ?
C16 C17 C18 120.2(9) . . ?
C16 C17 H17 119.9 . . ?
C18 C17 H17 119.9 . . ?
C13 C18 C17 120.9(9) . . ?
C13 C18 H18 119.5 . . ?
C17 C18 H18 119.5 . . ?
N1 C19 C20 122.3(9) . . ?
N1 C19 H19 118.9 . . ?
C20 C19 H19 118.9 . . ?
C21 C20 C19 118.3(10) . . ?
C21 C20 H20 120.8 . . ?
C19 C20 H20 120.8 . . ?
C20 C21 C22 119.6(10) . . ?
C20 C21 H21 120.2 . . ?
C22 C21 H21 120.2 . . ?
C21 C22 C23 121.0(10) . . ?
C21 C22 H22 119.5 . . ?
C23 C22 H22 119.5 . . ?
N1 C23 C22 118.4(9) . . ?
N1 C23 C24 119.3(8) . . ?
C22 C23 C24 122.2(9) . . ?
C25 C24 N2 123.7(9) . . ?
C25 C24 C23 121.5(8) . . ?
N2 C24 C23 114.9(7) . . ?
C24 C25 C26 117.6(9) . . ?
C24 C25 H25 121.2 . . ?
C26 C25 H25 121.2 . . ?
C27 C26 C25 119.8(9) . . ?
C27 C26 H26 120.1 . . ?
C25 C26 H26 120.1 . . ?
C26 C27 C28 119.0(10) . . ?
C26 C27 H27 120.5 . . ?
C28 C27 H27 120.5 . . ?
N2 C28 C27 122.0(9) . . ?
N2 C28 H28 119.0 . . ?
C27 C28 H28 119.0 . . ?
C30 C29 C34 118.6(9) . . ?
C30 C29 P1 121.0(7) . . ?
C34 C29 P1 120.5(7) . . ?
C31 C30 C29 120.4(9) . . ?
C31 C30 H30 119.8 . . ?
C29 C30 H30 119.8 . . ?
C30 C31 C32 121.2(9) . . ?
C30 C31 H31 119.4 . . ?
C32 C31 H31 119.4 . . ?
C33 C32 C31 119.2(9) . . ?
C33 C32 H32 120.4 . . ?
C31 C32 H32 120.4 . . ?
C32 C33 C34 120.2(9) . . ?
C32 C33 H33 119.9 . . ?
C34 C33 H33 119.9 . . ?
C33 C34 C29 120.3(9) . . ?
C33 C34 H34 119.8 . . ?
C29 C34 H34 119.8 . . ?
C36 C35 C40 117.8(8) . . ?
C36 C35 P1 123.4(6) . . ?
C40 C35 P1 118.7(7) . . ?
C37 C36 C35 121.8(9) . . ?
C37 C36 H36 119.1 . . ?
C35 C36 H36 119.1 . . ?
C38 C37 C36 119.9(9) . . ?
C38 C37 H37 120.1 . . ?
C36 C37 H37 120.1 . . ?
C37 C38 C39 119.3(9) . . ?
C37 C38 H38 120.3 . . ?
C39 C38 H38 120.3 . . ?
C40 C39 C38 120.9(9) . . ?
C40 C39 H39 119.5 . . ?
C38 C39 H39 119.5 . . ?
C39 C40 C35 120.2(9) . . ?
C39 C40 H40 119.9 . . ?
C35 C40 H40 119.9 . . ?
C45 C41 C42 118.7(9) . . ?
C45 C41 P1 122.1(7) . . ?
C42 C41 P1 119.0(8) . . ?
C48 C42 C41 119.5(9) . . ?
C48 C42 H42 120.2 . . ?
C41 C42 H42 120.2 . . ?
C48 C43 C44 119.8(9) . . ?
C48 C43 H43 120.1 . . ?
C44 C43 H43 120.1 . . ?
C43 C44 C45 119.8(9) . . ?
C43 C44 H44 120.1 . . ?
C45 C44 H44 120.1 . . ?
C44 C45 C41 119.9(9) . . ?
C44 C45 H45 120.1 . . ?
C41 C45 H45 120.1 . . ?
F2 C46 F3 106.1(11) . . ?
F2 C46 F1 106.9(10) . . ?
F3 C46 F1 105.7(10) . . ?
F2 C46 S1 111.9(9) . . ?
F3 C46 S1 113.3(8) . . ?
F1 C46 S1 112.5(9) . . ?
F6 C47 F4 108.1(10) . . ?
F6 C47 F5 105.9(10) . . ?
F4 C47 F5 107.4(10) . . ?
F6 C47 S2 112.7(8) . . ?
F4 C47 S2 109.9(8) . . ?
F5 C47 S2 112.6(8) . . ?
C43 C48 C42 122.2(9) . . ?
C43 C48 H48 118.9 . . ?
C42 C48 H48 118.9 . . ?
N1 Au1 P1 173.0(2) . . ?
N2 Au2 P2 171.8(2) . . ?
C19 N1 C23 120.4(8) . . ?
C19 N1 Au1 122.7(6) . . ?
C23 N1 Au1 116.8(6) . . ?
C28 N2 C24 117.9(8) . . ?
C28 N2 Au2 122.1(6) . . ?
C24 N2 Au2 119.7(6) . . ?
C35 P1 C41 106.8(4) . . ?
C35 P1 C29 107.9(4) . . ?
C41 P1 C29 106.9(4) . . ?
C35 P1 Au1 111.9(3) . . ?
C41 P1 Au1 107.6(3) . . ?
C29 P1 Au1 115.3(3) . . ?
C13 P2 C7 105.8(4) . . ?
C13 P2 C1 107.0(4) . . ?
C7 P2 C1 106.9(4) . . ?
C13 P2 Au2 107.8(3) . . ?
C7 P2 Au2 117.3(3) . . ?
C1 P2 Au2 111.5(3) . . ?
O1 S1 O2 114.9(5) . . ?
O1 S1 O3 114.4(5) . . ?
O2 S1 O3 115.6(5) . . ?
O1 S1 C46 101.7(5) . . ?
O2 S1 C46 103.5(5) . . ?
O3 S1 C46 104.3(5) . . ?
O4 S2 O5 116.9(5) . . ?
O4 S2 O6 114.2(5) . . ?
O5 S2 O6 114.7(5) . . ?
O4 S2 C47 102.0(5) . . ?
O5 S2 C47 102.5(5) . . ?
O6 S2 C47 103.8(6) . . ?

loop_
_geom_bond_atom_site_label_1
_geom_bond_atom_site_label_2
_geom_bond_distance
_geom_bond_site_symmetry_2
_geom_bond_publ_flag
C1 C6 1.377(13) . ?
C1 C2 1.392(12) . ?
C1 P2 1.820(9) . ?
C2 C3 1.404(13) . ?
C2 H2 0.9500 . ?
C3 C4 1.367(13) . ?
C3 H3 0.9500 . ?
C4 C5 1.388(13) . ?
C4 H4 0.9500 . ?
C5 C6 1.375(13) . ?
C5 H5 0.9500 . ?
C6 H6 0.9500 . ?
C7 C8 1.378(12) . ?
C7 C12 1.380(12) . ?
C7 P2 1.815(9) . ?
C8 C9 1.399(12) . ?
C8 H8 0.9500 . ?
C9 C10 1.350(13) . ?
C9 H9 0.9500 . ?
C10 C11 1.369(13) . ?
C10 H10 0.9500 . ?
C11 C12 1.411(12) . ?
C11 H11 0.9500 . ?
C12 H12 0.9500 . ?
C13 C14 1.377(12) . ?
C13 C18 1.377(12) . ?
C13 P2 1.807(9) . ?
C14 C15 1.368(13) . ?
C14 H14 0.9500 . ?
C15 C16 1.418(13) . ?
C15 H15 0.9500 . ?
C16 C17 1.370(14) . ?
C16 H16 0.9500 . ?
C17 C18 1.378(13) . ?
C17 H17 0.9500 . ?
C18 H18 0.9500 . ?
C19 N1 1.330(11) . ?
C19 C20 1.391(13) . ?
C19 H19 0.9500 . ?
C20 C21 1.355(14) . ?
C20 H20 0.9500 . ?
C21 C22 1.378(14) . ?
C21 H21 0.9500 . ?
C22 C23 1.387(13) . ?
C22 H22 0.9500 . ?
C23 N1 1.364(12) . ?
C23 C24 1.487(13) . ?
C24 C25 1.351(12) . ?
C24 N2 1.364(11) . ?
C25 C26 1.398(13) . ?
C25 H25 0.9500 . ?
C26 C27 1.371(13) . ?
C26 H26 0.9500 . ?
C27 C28 1.386(13) . ?
C27 H27 0.9500 . ?
C28 N2 1.333(12) . ?
C28 H28 0.9500 . ?
C29 C30 1.397(13) . ?
C29 C34 1.402(12) . ?
C29 P1 1.814(9) . ?
C30 C31 1.359(12) . ?
C30 H30 0.9500 . ?
C31 C32 1.392(13) . ?
C31 H31 0.9500 . ?
C32 C33 1.381(13) . ?
C32 H32 0.9500 . ?
C33 C34 1.384(12) . ?
C33 H33 0.9500 . ?
C34 H34 0.9500 . ?
C35 C36 1.391(12) . ?
C35 C40 1.416(12) . ?
C35 P1 1.793(9) . ?
C36 C37 1.378(13) . ?
C36 H36 0.9500 . ?
C37 C38 1.376(14) . ?
C37 H37 0.9500 . ?
C38 C39 1.404(14) . ?
C38 H38 0.9500 . ?
C39 C40 1.364(13) . ?
C39 H39 0.9500 . ?
C40 H40 0.9500 . ?
C41 C45 1.404(13) . ?
C41 C42 1.413(12) . ?
C41 P1 1.793(10) . ?
C42 C48 1.376(13) . ?
C42 H42 0.9500 . ?
C43 C48 1.355(14) . ?
C43 C44 1.394(13) . ?
C43 H43 0.9500 . ?
C44 C45 1.403(13) . ?
C44 H44 0.9500 . ?
C45 H45 0.9500 . ?
C46 F2 1.308(12) . ?
C46 F3 1.317(13) . ?
C46 F1 1.335(13) . ?
C46 S1 1.795(13) . ?
C47 F6 1.312(13) . ?
C47 F4 1.325(12) . ?
C47 F5 1.330(13) . ?
C47 S2 1.808(11) . ?
C48 H48 0.9500 . ?
Au1 N1 2.095(7) . ?
Au1 P1 2.240(2) . ?
Au2 N2 2.075(7) . ?
Au2 P2 2.238(2) . ?
O1 S1 1.428(7) . ?
O2 S1 1.433(7) . ?
O3 S1 1.440(7) . ?
O4 S2 1.431(7) . ?
O5 S2 1.431(7) . ?
O6 S2 1.436(7) . ?
